data_4338575
loop_
_publ_author_name
'Otero, Antonio'
'Fern\'andez-Baeza, Juan'
'Tejeda, Juan'
'Lara-S\'anchez, Agust\'in'
'S\'anchez-Molina, Margarita'
'Franco, Sonia'
'L\'opez-Solera, Isabel'
'Rodr\'iguez, Ana M'
'S\'anchez-Barba, Luis F'
'Morante-Zarcero, Sonia'
'Garc\'es, Andr\'es'

_publ_section_title
;
 On the Search for NNO-Donor Enantiopure Scorpionate Ligands and Their
 Coordination to Group 4 Metals
;
_journal_coden_ASTM INOCAJ
_journal_issue 12
_journal_name_full 'Inorganic chemistry'
_journal_page_first 5540
_journal_page_last 5554
_journal_paper_doi 10.1021/ic900352e
_journal_volume 48
_journal_year 2009
_chemical_absolute_configuration rm
_chemical_formula_sum 'C21 H30 N4 O'
_chemical_formula_weight 354.49
_space_group_IT_number 4
_symmetry_cell_setting monoclinic
_symmetry_space_group_name_Hall 'P 2yb'
_symmetry_space_group_name_H-M 'P 1 21 1'
_atom_sites_solution_hydrogens geom
_atom_sites_solution_primary direct
_atom_sites_solution_secondary difmap
_audit_creation_method SHELXL-97
_cell_angle_alpha 90.00
_cell_angle_beta 99.851(9)
_cell_angle_gamma 90.00
_cell_formula_units_Z 4
_cell_length_a 11.516(2)
_cell_length_b 13.671(3)
_cell_length_c 13.296(3)
_cell_measurement_temperature 180(2)
_cell_volume 2062.4(7)
_computing_cell_refinement 'Bruker SAINT'
_computing_data_collection 'Bruker SMART'
_computing_data_reduction 'Bruker SHELXTL'
_computing_molecular_graphics 'Bruker SHELXTL'
_computing_publication_material 'Bruker SHELXTL'
_computing_structure_refinement 'SHELXL-97 (Sheldrick, 1997)'
_computing_structure_solution 'SHELXS-97 (Sheldrick, 1990)'
_diffrn_ambient_temperature 180(2)
_diffrn_measured_fraction_theta_full 1.000
_diffrn_measured_fraction_theta_max 1.000
_diffrn_measurement_device_type 'CCD area detector'
_diffrn_measurement_method 'phi and omega scans'
_diffrn_radiation_monochromator graphite
_diffrn_radiation_source 'fine-focus sealed tube'
_diffrn_radiation_type MoK\a
_diffrn_radiation_wavelength 0.71073
_diffrn_reflns_av_R_equivalents 0.1994
_diffrn_reflns_av_sigmaI/netI 0.3441
_diffrn_reflns_limit_h_max 13
_diffrn_reflns_limit_h_min -12
_diffrn_reflns_limit_k_max 16
_diffrn_reflns_limit_k_min -16
_diffrn_reflns_limit_l_max 15
_diffrn_reflns_limit_l_min -15
_diffrn_reflns_number 18402
_diffrn_reflns_theta_full 25.00
_diffrn_reflns_theta_max 25.00
_diffrn_reflns_theta_min 1.55
_exptl_absorpt_coefficient_mu 0.072
_exptl_absorpt_correction_T_max 0.9957
_exptl_absorpt_correction_T_min 0.9690
_exptl_absorpt_correction_type multi-scan
_exptl_absorpt_process_details SADABS
_exptl_crystal_colour colorless
_exptl_crystal_density_diffrn 1.142
_exptl_crystal_density_method 'not measured'
_exptl_crystal_description block
_exptl_crystal_F_000 768
_exptl_crystal_size_max 0.44
_exptl_crystal_size_mid 0.39
_exptl_crystal_size_min 0.06
_refine_diff_density_max 0.159
_refine_diff_density_min -0.193
_refine_diff_density_rms 0.042
_refine_ls_abs_structure_details 'Flack H D (1983), Acta Cryst. A39, 876-881'
_refine_ls_abs_structure_Flack 0.13(3)
_refine_ls_extinction_method none
_refine_ls_goodness_of_fit_ref 0.646
_refine_ls_hydrogen_treatment constr
_refine_ls_matrix_type full
_refine_ls_number_parameters 483
_refine_ls_number_reflns 7223
_refine_ls_number_restraints 1
_refine_ls_restrained_S_all 0.646
_refine_ls_R_factor_all 0.2346
_refine_ls_R_factor_gt 0.0634
_refine_ls_shift/su_max 0.019
_refine_ls_shift/su_mean 0.001
_refine_ls_structure_factor_coef Fsqd
_refine_ls_weighting_details 'calc w=1/[\s^2^(Fo^2^)+(0.0434P)^2^+0.0000P] where P=(Fo^2^+2Fc^2^)/3'
_refine_ls_weighting_scheme calc
_refine_ls_wR_factor_gt 0.1260
_refine_ls_wR_factor_ref 0.1742
_reflns_number_gt 1697
_reflns_number_total 7223
_reflns_threshold_expression >2sigma(I)
_cod_data_source_file ic900352e_si_001.cif
_cod_data_source_block 6
_cod_original_cell_volume 2062.3(7)
_cod_original_sg_symbol_H-M P21
_cod_database_code 4338575

loop_
_symmetry_equiv_pos_as_xyz
'x, y, z'
'-x, y+1/2, -z'

loop_
_atom_site_label
_atom_site_type_symbol
_atom_site_fract_x
_atom_site_fract_y
_atom_site_fract_z
_atom_site_U_iso_or_equiv
_atom_site_adp_type
_atom_site_occupancy
_atom_site_symmetry_multiplicity
_atom_site_calc_flag
_atom_site_refinement_flags
N1 N 0.6277(6) 0.4440(6) 0.3742(4) 0.067(2) Uani 1 1 d .
N2 N 0.6110(5) 0.3642(5) 0.3138(4) 0.0587(18) Uani 1 1 d .
N3 N 0.5081(5) 0.4620(6) 0.5038(5) 0.0652(19) Uani 1 1 d .
N4 N 0.5374(5) 0.5294(5) 0.5847(5) 0.067(2) Uani 1 1 d .
O1 O 0.4497(4) 0.5486(4) 0.2360(3) 0.0718(16) Uani 1 1 d .
H1 H 0.5040 0.5189 0.2138 0.108 Uiso 1 1 calc R
C1 C 0.7171(8) 0.3296(7) 0.3074(6) 0.069(2) Uani 1 1 d .
C2 C 0.8021(7) 0.3894(7) 0.3655(6) 0.075(3) Uani 1 1 d .
H2 H 0.8850 0.3800 0.3738 0.090 Uiso 1 1 calc R
C3 C 0.7473(8) 0.4632(8) 0.4082(6) 0.070(2) Uani 1 1 d .
C4 C 0.7901(6) 0.5465(7) 0.4769(6) 0.091(3) Uani 1 1 d .
H4C H 0.8735 0.5366 0.5056 0.137 Uiso 1 1 calc R
H4D H 0.7441 0.5499 0.5324 0.137 Uiso 1 1 calc R
H4E H 0.7809 0.6076 0.4379 0.137 Uiso 1 1 calc R
C5 C 0.7308(6) 0.2407(6) 0.2454(6) 0.077(3) Uani 1 1 d .
H5A H 0.7303 0.2597 0.1743 0.116 Uiso 1 1 calc R
H5B H 0.6654 0.1956 0.2488 0.116 Uiso 1 1 calc R
H5C H 0.8056 0.2084 0.2725 0.116 Uiso 1 1 calc R
C6 C 0.5052(7) 0.4808(8) 0.6643(6) 0.072(3) Uani 1 1 d .
C7 C 0.4555(7) 0.3909(7) 0.6339(7) 0.068(3) Uani 1 1 d .
H7 H 0.4252 0.3451 0.6765 0.082 Uiso 1 1 calc R
C8 C 0.4577(7) 0.3797(7) 0.5330(7) 0.068(2) Uani 1 1 d .
C9 C 0.5255(6) 0.5329(7) 0.7655(5) 0.081(3) Uani 1 1 d .
H9A H 0.5666 0.5947 0.7590 0.122 Uiso 1 1 calc R
H9B H 0.5735 0.4917 0.8169 0.122 Uiso 1 1 calc R
H9C H 0.4495 0.5462 0.7865 0.122 Uiso 1 1 calc R
C10 C 0.4168(6) 0.2919(7) 0.4660(5) 0.084(3) Uani 1 1 d .
H10A H 0.4825 0.2672 0.4353 0.126 Uiso 1 1 calc R
H10B H 0.3521 0.3116 0.4120 0.126 Uiso 1 1 calc R
H10C H 0.3894 0.2405 0.5076 0.126 Uiso 1 1 calc R
C11 C 0.5318(6) 0.4992(6) 0.4057(5) 0.066(2) Uani 1 1 d .
H11 H 0.5571 0.5690 0.4152 0.079 Uiso 1 1 calc R
C12 C 0.4189(6) 0.4952(7) 0.3229(6) 0.075(3) Uani 1 1 d .
H12 H 0.3948 0.4264 0.3044 0.090 Uiso 1 1 calc R
C13 C 0.3214(8) 0.5518(8) 0.3564(5) 0.073(3) Uani 1 1 d .
C14 C 0.3284(7) 0.6578(7) 0.3748(6) 0.071(2) Uani 1 1 d .
H14 H 0.4009 0.6915 0.3605 0.086 Uiso 1 1 calc R
C15 C 0.2937(7) 0.6775(8) 0.4825(6) 0.103(3) Uani 1 1 d .
H15A H 0.3187 0.6256 0.5336 0.124 Uiso 1 1 calc R
H15B H 0.3153 0.7433 0.5106 0.124 Uiso 1 1 calc R
C16 C 0.1639(7) 0.6682(9) 0.4265(6) 0.090(3) Uani 1 1 d .
H16 H 0.1058 0.7111 0.4532 0.108 Uiso 1 1 calc R
C17 C 0.1307(8) 0.5631(8) 0.4146(7) 0.105(3) Uani 1 1 d .
H17A H 0.0557 0.5565 0.3661 0.126 Uiso 1 1 calc R
H17B H 0.1189 0.5362 0.4813 0.126 Uiso 1 1 calc R
C18 C 0.2273(8) 0.5055(7) 0.3752(6) 0.087(3) Uani 1 1 d .
H18 H 0.2196 0.4369 0.3645 0.104 Uiso 1 1 calc R
C19 C 0.2069(7) 0.7063(8) 0.3284(7) 0.082(3) Uani 1 1 d .
C20 C 0.2176(7) 0.8181(8) 0.3297(6) 0.113(4) Uani 1 1 d .
H20A H 0.1396 0.8472 0.3080 0.170 Uiso 1 1 calc R
H20B H 0.2703 0.8385 0.2829 0.170 Uiso 1 1 calc R
H20C H 0.2499 0.8402 0.3990 0.170 Uiso 1 1 calc R
C21 C 0.1411(6) 0.6735(7) 0.2255(5) 0.088(3) Uani 1 1 d .
H21A H 0.1719 0.7083 0.1712 0.133 Uiso 1 1 calc R
H21B H 0.0570 0.6880 0.2209 0.133 Uiso 1 1 calc R
H21C H 0.1518 0.6029 0.2178 0.133 Uiso 1 1 calc R
N5 N 0.5026(6) 0.3619(6) 0.0168(5) 0.0684(19) Uani 1 1 d .
N6 N 0.5410(6) 0.4373(5) 0.0814(4) 0.069(2) Uani 1 1 d .
N7 N 0.3047(6) 0.3663(7) -0.0803(5) 0.076(2) Uani 1 1 d .
N8 N 0.2678(5) 0.2970(6) -0.1585(6) 0.078(2) Uani 1 1 d .
O2 O 0.4092(4) 0.2795(4) 0.1850(3) 0.0741(17) Uani 1 1 d .
H2A H 0.4794 0.2986 0.1917 0.111 Uiso 1 1 calc R
C22 C 0.6510(8) 0.4542(8) 0.0667(6) 0.074(3) Uani 1 1 d .
C23 C 0.6816(7) 0.3870(7) -0.0047(6) 0.077(3) Uani 1 1 d .
H23 H 0.7556 0.3836 -0.0269 0.092 Uiso 1 1 calc R
C24 C 0.5856(8) 0.3265(8) -0.0374(6) 0.078(3) Uani 1 1 d .
C25 C 0.7256(7) 0.5344(7) 0.1271(6) 0.088(3) Uani 1 1 d .
H25A H 0.6804 0.5653 0.1746 0.132 Uiso 1 1 calc R
H25B H 0.7465 0.5838 0.0798 0.132 Uiso 1 1 calc R
H25C H 0.7976 0.5055 0.1655 0.132 Uiso 1 1 calc R
C26 C 0.5630(6) 0.2436(7) -0.1111(6) 0.093(3) Uani 1 1 d .
H26A H 0.5022 0.2626 -0.1687 0.140 Uiso 1 1 calc R
H26B H 0.5361 0.1866 -0.0768 0.140 Uiso 1 1 calc R
H26C H 0.6359 0.2273 -0.1361 0.140 Uiso 1 1 calc R
C27 C 0.2028(8) 0.3570(10) -0.2293(7) 0.093(4) Uani 1 1 d .
C28 C 0.2022(7) 0.4533(9) -0.1984(7) 0.091(3) Uani 1 1 d .
H28 H 0.1632 0.5060 -0.2367 0.110 Uiso 1 1 calc R
C29 C 0.2682(7) 0.4592(9) -0.1022(7) 0.079(3) Uani 1 1 d .
C30 C 0.1463(7) 0.3056(9) -0.3295(6) 0.130(4) Uani 1 1 d .
H30A H 0.1416 0.2351 -0.3176 0.195 Uiso 1 1 calc R
H30B H 0.1947 0.3175 -0.3822 0.195 Uiso 1 1 calc R
H30C H 0.0669 0.3317 -0.3523 0.195 Uiso 1 1 calc R
C31 C 0.2962(7) 0.5482(7) -0.0358(6) 0.100(3) Uani 1 1 d .
H31A H 0.3817 0.5583 -0.0216 0.150 Uiso 1 1 calc R
H31B H 0.2671 0.5386 0.0286 0.150 Uiso 1 1 calc R
H31C H 0.2579 0.6056 -0.0711 0.150 Uiso 1 1 calc R
C32 C 0.3822(6) 0.3236(7) 0.0080(5) 0.068(2) Uani 1 1 d .
H32 H 0.3857 0.2515 -0.0039 0.081 Uiso 1 1 calc R
C33 C 0.3368(6) 0.3389(7) 0.1103(5) 0.074(3) Uani 1 1 d .
H33 H 0.3409 0.4094 0.1309 0.088 Uiso 1 1 calc R
C34 C 0.2116(7) 0.2994(9) 0.1018(5) 0.077(3) Uani 1 1 d .
C35 C 0.1254(8) 0.3604(8) 0.1137(6) 0.095(3) Uani 1 1 d .
H35 H 0.1379 0.4287 0.1232 0.114 Uiso 1 1 calc R
C36 C 0.0035(7) 0.3131(11) 0.1112(7) 0.125(5) Uani 1 1 d .
H36A H -0.0230 0.3256 0.1770 0.150 Uiso 1 1 calc R
H36B H -0.0538 0.3443 0.0567 0.150 Uiso 1 1 calc R
C37 C 0.0036(8) 0.2068(9) 0.0930(8) 0.103(4) Uani 1 1 d .
H37 H -0.0742 0.1731 0.0890 0.123 Uiso 1 1 calc R
C38 C 0.0712(6) 0.1868(9) 0.0022(6) 0.112(4) Uani 1 1 d .
H38A H 0.0634 0.2394 -0.0498 0.134 Uiso 1 1 calc R
H38B H 0.0561 0.1216 -0.0298 0.134 Uiso 1 1 calc R
C39 C 0.1869(7) 0.1931(8) 0.0854(6) 0.080(3) Uani 1 1 d .
H39 H 0.2545 0.1502 0.0755 0.096 Uiso 1 1 calc R
C40 C 0.1095(8) 0.1586(10) 0.1649(8) 0.104(3) Uani 1 1 d .
C41 C 0.1376(7) 0.1920(8) 0.2745(6) 0.102(3) Uani 1 1 d .
H41A H 0.2089 0.1588 0.3087 0.153 Uiso 1 1 calc R
H41B H 0.0716 0.1760 0.3093 0.153 Uiso 1 1 calc R
H41C H 0.1505 0.2629 0.2766 0.153 Uiso 1 1 calc R
C42 C 0.0973(8) 0.0486(9) 0.1614(8) 0.148(5) Uani 1 1 d .
H42A H 0.0364 0.0285 0.2004 0.222 Uiso 1 1 calc R
H42B H 0.1726 0.0186 0.1911 0.222 Uiso 1 1 calc R
H42C H 0.0749 0.0273 0.0903 0.222 Uiso 1 1 calc R

loop_
_atom_site_aniso_label
_atom_site_aniso_U_11
_atom_site_aniso_U_22
_atom_site_aniso_U_33
_atom_site_aniso_U_23
_atom_site_aniso_U_13
_atom_site_aniso_U_12
N1 0.062(5) 0.095(6) 0.043(4) 0.000(4) 0.007(4) 0.010(5)
N2 0.055(5) 0.076(6) 0.046(4) -0.001(4) 0.012(3) 0.004(4)
N3 0.056(4) 0.094(6) 0.047(4) 0.013(5) 0.013(3) -0.001(4)
N4 0.053(4) 0.091(6) 0.054(4) -0.005(5) 0.001(3) 0.000(4)
O1 0.066(4) 0.093(5) 0.057(3) -0.003(3) 0.013(3) 0.019(3)
C1 0.067(6) 0.087(8) 0.052(5) 0.013(5) 0.012(5) 0.000(6)
C2 0.051(6) 0.111(9) 0.061(5) 0.013(6) 0.004(5) 0.001(6)
C3 0.051(6) 0.092(8) 0.069(6) 0.000(6) 0.014(5) -0.011(6)
C4 0.065(6) 0.124(9) 0.086(6) -0.015(7) 0.014(5) -0.013(6)
C5 0.068(6) 0.086(7) 0.076(6) 0.005(5) 0.007(5) 0.005(5)
C6 0.043(5) 0.122(10) 0.051(6) 0.007(7) 0.003(4) 0.018(6)
C7 0.052(5) 0.089(8) 0.066(7) 0.017(6) 0.020(5) 0.000(5)
C8 0.065(6) 0.086(8) 0.053(6) 0.009(6) 0.012(5) 0.014(6)
C9 0.067(6) 0.114(8) 0.061(5) -0.007(6) 0.005(4) 0.017(6)
C10 0.071(6) 0.117(8) 0.063(5) -0.009(6) 0.009(4) -0.022(6)
C11 0.048(5) 0.093(7) 0.055(5) 0.007(5) 0.007(4) 0.005(5)
C12 0.045(5) 0.124(9) 0.055(5) -0.012(6) 0.010(4) 0.009(5)
C13 0.066(7) 0.113(9) 0.042(5) -0.002(6) 0.016(4) 0.007(7)
C14 0.052(6) 0.094(8) 0.066(6) -0.011(6) 0.003(4) 0.009(5)
C15 0.076(7) 0.159(10) 0.072(6) -0.021(7) 0.001(5) 0.040(7)
C16 0.063(6) 0.123(9) 0.084(7) -0.007(7) 0.008(5) 0.025(6)
C17 0.082(7) 0.151(11) 0.087(7) 0.032(8) 0.031(6) 0.016(8)
C18 0.077(6) 0.101(8) 0.085(7) 0.002(6) 0.020(5) 0.012(6)
C19 0.057(6) 0.110(9) 0.083(7) 0.008(6) 0.023(5) 0.010(6)
C20 0.065(6) 0.156(12) 0.113(8) -0.013(8) -0.003(5) 0.007(7)
C21 0.065(6) 0.143(9) 0.052(5) 0.003(6) -0.005(4) -0.004(6)
N5 0.056(5) 0.096(6) 0.054(4) 0.011(4) 0.012(4) 0.008(4)
N6 0.065(5) 0.089(6) 0.054(4) 0.008(4) 0.012(4) 0.004(4)
N7 0.059(5) 0.114(7) 0.056(5) 0.014(6) 0.015(4) 0.008(5)
N8 0.058(5) 0.115(7) 0.062(5) -0.021(5) 0.014(4) -0.010(5)
O2 0.045(3) 0.116(5) 0.058(3) 0.008(3) 0.001(3) -0.007(3)
C22 0.068(7) 0.111(9) 0.043(5) 0.024(6) 0.012(5) 0.000(6)
C23 0.057(6) 0.118(9) 0.058(6) 0.018(6) 0.017(5) 0.019(6)
C24 0.060(6) 0.124(10) 0.051(5) 0.011(6) 0.012(5) 0.030(6)
C25 0.069(6) 0.125(9) 0.071(6) 0.005(6) 0.015(5) -0.017(6)
C26 0.066(6) 0.139(10) 0.076(6) -0.031(7) 0.018(5) 0.008(6)
C27 0.045(6) 0.179(13) 0.057(6) 0.005(8) 0.014(5) -0.004(7)
C28 0.061(6) 0.147(11) 0.067(7) 0.005(8) 0.010(5) 0.020(7)
C29 0.055(6) 0.117(10) 0.065(7) 0.023(7) 0.005(5) 0.018(6)
C30 0.068(6) 0.248(14) 0.071(6) -0.022(8) 0.005(5) -0.034(8)
C31 0.104(8) 0.109(9) 0.083(7) -0.003(7) 0.001(6) 0.023(7)
C32 0.047(5) 0.107(8) 0.050(5) 0.004(5) 0.009(4) 0.002(5)
C33 0.052(5) 0.124(8) 0.047(5) 0.001(5) 0.014(4) -0.002(5)
C34 0.049(6) 0.139(10) 0.041(5) 0.003(6) 0.004(4) 0.011(7)
C35 0.081(7) 0.124(10) 0.083(6) 0.021(6) 0.021(6) -0.003(7)
C36 0.055(7) 0.226(16) 0.095(8) 0.040(9) 0.018(5) 0.015(9)
C37 0.066(7) 0.133(10) 0.116(9) -0.045(8) 0.034(6) -0.020(7)
C38 0.056(6) 0.199(11) 0.077(6) -0.027(7) 0.002(5) -0.021(7)
C39 0.057(6) 0.105(9) 0.079(6) -0.028(6) 0.016(5) -0.013(6)
C40 0.057(7) 0.134(11) 0.119(9) -0.014(9) 0.008(6) -0.014(7)
C41 0.091(7) 0.124(9) 0.097(7) 0.018(7) 0.031(6) -0.015(6)
C42 0.095(8) 0.148(12) 0.215(13) -0.032(11) 0.066(8) -0.038(8)

loop_
_atom_type_symbol
_atom_type_description
_atom_type_scat_dispersion_real
_atom_type_scat_dispersion_imag
_atom_type_scat_source
C C 0.0033 0.0016 'International Tables Vol C Tables 4.2.6.8 and 6.1.1.4'
H H 0.0000 0.0000 'International Tables Vol C Tables 4.2.6.8 and 6.1.1.4'
N N 0.0061 0.0033 'International Tables Vol C Tables 4.2.6.8 and 6.1.1.4'
O O 0.0106 0.0060 'International Tables Vol C Tables 4.2.6.8 and 6.1.1.4'

loop_
_geom_angle_atom_site_label_1
_geom_angle_atom_site_label_2
_geom_angle_atom_site_label_3
_geom_angle
N2 N1 C3 112.1(7)
N2 N1 C11 123.5(7)
C3 N1 C11 124.2(8)
C1 N2 N1 106.7(6)
C8 N3 N4 112.4(6)
C8 N3 C11 134.2(8)
N4 N3 C11 113.2(7)
C6 N4 N3 102.3(7)
N2 C1 C2 108.7(8)
N2 C1 C5 120.7(8)
C2 C1 C5 130.5(9)
C3 C2 C1 109.3(8)
C2 C3 N1 103.1(8)
C2 C3 C4 133.8(8)
N1 C3 C4 123.1(8)
N4 C6 C7 111.3(8)
N4 C6 C9 116.4(9)
C7 C6 C9 132.3(9)
C8 C7 C6 108.2(8)
N3 C8 C7 105.8(8)
N3 C8 C10 126.3(8)
C7 C8 C10 127.8(9)
N1 C11 N3 110.0(6)
N1 C11 C12 111.2(6)
N3 C11 C12 110.9(6)
O1 C12 C13 105.9(7)
O1 C12 C11 104.9(6)
C13 C12 C11 110.5(6)
C18 C13 C14 117.8(8)
C18 C13 C12 119.5(10)
C14 C13 C12 122.6(9)
C13 C14 C15 107.8(8)
C13 C14 C19 109.2(7)
C15 C14 C19 86.5(6)
C16 C15 C14 85.6(6)
C17 C16 C15 109.7(8)
C17 C16 C19 110.3(8)
C15 C16 C19 87.5(7)
C16 C17 C18 110.2(8)
C13 C18 C17 119.3(9)
C21 C19 C20 109.4(8)
C21 C19 C16 118.3(7)
C20 C19 C16 111.1(8)
C21 C19 C14 120.2(8)
C20 C19 C14 110.5(8)
C16 C19 C14 85.4(6)
N6 N5 C24 114.5(7)
N6 N5 C32 121.3(7)
C24 N5 C32 124.3(8)
C22 N6 N5 104.6(7)
C29 N7 N8 115.3(7)
C29 N7 C32 132.0(8)
N8 N7 C32 112.6(8)
C27 N8 N7 99.4(8)
N6 C22 C23 109.8(8)
N6 C22 C25 120.5(9)
C23 C22 C25 129.6(9)
C24 C23 C22 108.8(8)
N5 C24 C23 102.3(8)
N5 C24 C26 123.4(9)
C23 C24 C26 134.3(9)
N8 C27 C28 113.3(9)
N8 C27 C30 114.8(11)
C28 C27 C30 131.8(11)
C29 C28 C27 107.6(10)
N7 C29 C28 104.3(10)
N7 C29 C31 127.2(8)
C28 C29 C31 128.5(11)
N5 C32 N7 110.9(6)
N5 C32 C33 109.7(6)
N7 C32 C33 113.4(6)
O2 C33 C34 106.3(7)
O2 C33 C32 106.6(6)
C34 C33 C32 110.0(6)
C35 C34 C39 120.2(8)
C35 C34 C33 119.0(10)
C39 C34 C33 120.7(8)
C34 C35 C36 115.6(10)
C37 C36 C35 113.0(9)
C36 C37 C40 109.8(9)
C36 C37 C38 108.2(9)
C40 C37 C38 87.7(7)
C37 C38 C39 85.5(6)
C34 C39 C40 108.1(8)
C34 C39 C38 105.8(8)
C40 C39 C38 86.9(6)
C41 C40 C42 109.6(10)
C41 C40 C37 118.7(9)
C42 C40 C37 110.0(9)
C41 C40 C39 120.5(8)
C42 C40 C39 109.8(9)
C37 C40 C39 86.3(8)

loop_
_geom_bond_atom_site_label_1
_geom_bond_atom_site_label_2
_geom_bond_distance
N1 N2 1.348(7)
N1 C3 1.399(8)
N1 C11 1.457(8)
N2 C1 1.327(8)
N3 C8 1.353(10)
N3 N4 1.413(8)
N3 C11 1.468(8)
N4 C6 1.353(9)
O1 C12 1.460(8)
C1 C2 1.401(10)
C1 C5 1.492(10)
C2 C3 1.364(10)
C3 C4 1.490(10)
C6 C7 1.385(10)
C6 C9 1.506(10)
C7 C8 1.355(10)
C8 C10 1.520(10)
C11 C12 1.555(8)
C12 C13 1.494(10)
C13 C18 1.316(10)
C13 C14 1.469(11)
C14 C15 1.573(9)
C14 C19 1.575(10)
C15 C16 1.557(10)
C16 C17 1.489(11)
C16 C19 1.561(11)
C17 C18 1.527(10)
C19 C21 1.514(10)
C19 C20 1.534(12)
N5 N6 1.366(8)
N5 C24 1.380(8)
N5 C32 1.469(8)
N6 C22 1.335(9)
N7 C29 1.352(11)
N7 N8 1.417(8)
N7 C32 1.470(8)
N8 C27 1.371(11)
O2 C33 1.434(8)
C22 C23 1.408(10)
C22 C25 1.533(10)
C23 C24 1.389(11)
C24 C26 1.491(10)
C27 C28 1.380(13)
C27 C30 1.547(12)
C28 C29 1.374(10)
C29 C31 1.506(11)
C32 C33 1.553(8)
C33 C34 1.525(10)
C34 C35 1.327(10)
C34 C39 1.490(12)
C35 C36 1.541(11)
C36 C37 1.473(13)
C37 C40 1.561(12)
C37 C38 1.569(10)
C38 C39 1.583(9)
C39 C40 1.568(12)
C40 C41 1.508(11)
C40 C42 1.510(13)

loop_
_geom_hbond_atom_site_label_D
_geom_hbond_atom_site_label_H
_geom_hbond_atom_site_label_A
_geom_hbond_distance_DH
_geom_hbond_distance_HA
_geom_hbond_distance_DA
_geom_hbond_angle_DHA
O1 H1 N6 0.84 2.19 2.896(8) 142.1
O2 H2A N2 0.84 2.21 2.884(7) 137.0
